data_7154706
loop_
_publ_author_name
'de Graaff, C.'
'Bensch, L.'
'van Lint, Matthijs J.'
'Ruijter, E.'
'Orru, R. V. A.'

_publ_section_title
;
 IBX-mediated oxidation of unactivated cyclic amines: application in
 highly diastereoselective oxidative Ugi-type and aza-Friedel-Crafts
 reactions.
;
_journal_issue 40
_journal_name_full 'Organic &amp; biomolecular chemistry'
_journal_page_first 10108
_journal_page_last 10112
_journal_paper_doi 10.1039/c5ob01519g
_journal_volume 13
_journal_year 2015
_chemical_formula_moiety 'C20 H24 N2 O3'
_chemical_formula_sum 'C20 H24 N2 O3'
_chemical_formula_weight 340.41
_chemical_melting_point 454(4)
_chemical_name_systematic
'(1 R,3a S,4 S,7 R,7a R)-2-benzoyl-N-(tert-butyl)-2,3,3a,4,7,7a-hexahydro-1H-4,7-epoxyisoindole-1-carboxamide'
_space_group_crystal_system monoclinic
_space_group_IT_number 14
_space_group_name_Hall '-P 2ybc'
_space_group_name_H-M_alt 'P 1 21/c 1'
_symmetry_space_group_name_Hall '-P 2ybc'
_symmetry_space_group_name_H-M 'P 1 21/c 1'
_atom_sites_solution_hydrogens geom
_atom_sites_solution_primary direct
_atom_sites_solution_secondary 'fourier maps'
_audit_creation_method SHELXL-2014/7
_audit_update_record
;
2015-05-12 deposited with the CCDC.
2015-09-07 downloaded from the CCDC.
;
_cell_angle_alpha 90
_cell_angle_beta 95.1190(10)
_cell_angle_gamma 90
_cell_formula_units_Z 4
_cell_length_a 9.0781(3)
_cell_length_b 15.5615(6)
_cell_length_c 12.3439(5)
_cell_measurement_reflns_used 9845
_cell_measurement_temperature 100(2)
_cell_measurement_theta_max 66.65
_cell_measurement_theta_min 4.58
_cell_volume 1736.85(11)
_computing_cell_refinement 'Bruker Saint v8.34A'
_computing_data_collection 'Bruker Saint v8.34A'
_computing_data_reduction 'Bruker Saint v8.34A'
_computing_structure_refinement 'SHELXL-2014/7 (Sheldrick, 2014)'
_computing_structure_solution 'SHELXS-2013 (Sheldrick, 2013)'
_diffrn_ambient_temperature 100(2)
_diffrn_measured_fraction_theta_full 0.987
_diffrn_measured_fraction_theta_max 0.987
_diffrn_measurement_device_type 'Bruker Prospector with APEX II'
_diffrn_measurement_method '\w scans'
_diffrn_radiation_type CuK\a
_diffrn_radiation_wavelength 1.54184
_diffrn_reflns_av_R_equivalents 0.0215
_diffrn_reflns_av_unetI/netI 0.0134
_diffrn_reflns_Laue_measured_fraction_full 0.987
_diffrn_reflns_Laue_measured_fraction_max 0.987
_diffrn_reflns_limit_h_max 10
_diffrn_reflns_limit_h_min -10
_diffrn_reflns_limit_k_max 18
_diffrn_reflns_limit_k_min -18
_diffrn_reflns_limit_l_max 14
_diffrn_reflns_limit_l_min -14
_diffrn_reflns_number 25514
_diffrn_reflns_point_group_measured_fraction_full 0.987
_diffrn_reflns_point_group_measured_fraction_max 0.987
_diffrn_reflns_theta_full 66.739
_diffrn_reflns_theta_max 66.739
_diffrn_reflns_theta_min 4.584
_diffrn_source 'Incoatec Cu microsource'
_exptl_absorpt_coefficient_mu 0.707
_exptl_absorpt_correction_T_max 0.7528
_exptl_absorpt_correction_T_min 0.6982
_exptl_absorpt_correction_type multi-scan
_exptl_absorpt_process_details 'SADABS 2008/1'
_exptl_crystal_colour colourless
_exptl_crystal_density_diffrn 1.302
_exptl_crystal_density_method 'not measured'
_exptl_crystal_description block
_exptl_crystal_F_000 728
_exptl_crystal_size_max 0.30
_exptl_crystal_size_mid 0.20
_exptl_crystal_size_min 0.18
_refine_diff_density_max 0.267
_refine_diff_density_min -0.177
_refine_diff_density_rms 0.037
_refine_ls_extinction_coef 0.0028(2)
_refine_ls_extinction_expression Fc^*^=kFc[1+0.001xFc^2^\l^3^/sin(2\q)]^-1/4^
_refine_ls_extinction_method 'SHELXL-2014/7 (Sheldrick 2014)'
_refine_ls_goodness_of_fit_ref 1.060
_refine_ls_hydrogen_treatment constr
_refine_ls_matrix_type full
_refine_ls_number_parameters 230
_refine_ls_number_reflns 3045
_refine_ls_number_restraints 0
_refine_ls_restrained_S_all 1.060
_refine_ls_R_factor_all 0.0338
_refine_ls_R_factor_gt 0.0330
_refine_ls_shift/su_max 0.000
_refine_ls_shift/su_mean 0.000
_refine_ls_structure_factor_coef Fsqd
_refine_ls_weighting_details 'w=1/[\s^2^(Fo^2^)+(0.0342P)^2^+0.9332P] where P=(Fo^2^+2Fc^2^)/3'
_refine_ls_weighting_scheme calc
_refine_ls_wR_factor_gt 0.0809
_refine_ls_wR_factor_ref 0.0817
_reflns_Friedel_coverage 0.000
_reflns_number_gt 2952
_reflns_number_total 3045
_reflns_threshold_expression 'I > 2\s(I)'
_cod_data_source_file c5ob01519g2.cif
_cod_data_source_block mz048
_cod_depositor_comments
;
The following automatic conversions were performed:

'_chemical_melting_point' value '450.0-458.5' was changed to '454(4)'
- the average value was taken and precision was estimated.

Automatic conversion script
Id: cif_fix_values 3271 2015-04-21 07:52:19Z andrius 

 Adding full bibliography for 7154706.cif.
;
_cod_database_code 7154706
_shelx_shelxl_version_number 2014/7
_shelx_space_group_comment
;
The symmetry employed for this shelxl refinement is uniquely defined
by the following loop, which should always be used as a source of
symmetry information in preference to the above space-group names.
They are only intended as comments.
;

loop_
_space_group_symop_operation_xyz
'x, y, z'
'-x, y+1/2, -z+1/2'
'-x, -y, -z'
'x, -y-1/2, z-1/2'

loop_
_atom_site_label
_atom_site_type_symbol
_atom_site_fract_x
_atom_site_fract_y
_atom_site_fract_z
_atom_site_U_iso_or_equiv
_atom_site_adp_type
_atom_site_occupancy
_atom_site_site_symmetry_order
_atom_site_calc_flag
_atom_site_refinement_flags_posn
_atom_site_refinement_flags_adp
O18 O 0.24308(10) 0.48039(6) 0.24892(7) 0.0221(2) Uani 1 1 d . .
N1 N 0.47147(10) 0.59384(6) 0.29579(7) 0.0135(2) Uani 1 1 d . .
C2 C 0.37278(12) 0.57357(7) 0.37982(9) 0.0133(2) Uani 1 1 d . .
H2 H 0.4299 0.5642 0.4500 0.016 Uiso 1 1 calc R U
C3 C 0.27153(12) 0.65288(7) 0.38552(9) 0.0139(2) Uani 1 1 d . .
H3 H 0.1667 0.6373 0.3829 0.017 Uiso 1 1 calc R U
C8 C 0.30606(13) 0.71212(8) 0.28900(9) 0.0158(3) Uani 1 1 d . .
H8 H 0.2153 0.7292 0.2453 0.019 Uiso 1 1 calc R U
C7 C 0.37867(14) 0.79004(8) 0.35255(10) 0.0208(3) Uani 1 1 d . .
H7 H 0.4421 0.8261 0.3111 0.025 Uiso 1 1 calc R U
C6 C 0.25333(14) 0.83701(8) 0.40087(10) 0.0208(3) Uani 1 1 d . .
H6 H 0.2115 0.8894 0.3786 0.025 Uiso 1 1 calc R U
C4 C 0.32068(13) 0.71125(8) 0.48410(9) 0.0173(3) Uani 1 1 d . .
H4 H 0.3349 0.6816 0.5543 0.021 Uiso 1 1 calc R U
C5 C 0.21638(13) 0.78772(8) 0.48119(10) 0.0189(3) Uani 1 1 d . .
H5 H 0.1418 0.7977 0.5266 0.023 Uiso 1 1 calc R U
C17 C 0.28331(12) 0.49286(7) 0.34528(9) 0.0140(2) Uani 1 1 d . .
C9 C 0.40774(13) 0.66033(8) 0.22180(10) 0.0184(3) Uani 1 1 d . .
H9A H 0.3522 0.6347 0.1592 0.022 Uiso 1 1 calc R U
H9B H 0.4847 0.6966 0.1967 0.022 Uiso 1 1 calc R U
C20 C 0.17153(13) 0.35924(7) 0.41527(10) 0.0166(3) Uani 1 1 d . .
O10 O 0.45243(9) 0.74897(6) 0.44722(7) 0.0215(2) Uani 1 1 d . .
C11 C 0.59298(12) 0.54581(7) 0.28645(9) 0.0132(2) Uani 1 1 d . .
O12 O 0.63331(9) 0.49113(5) 0.35634(6) 0.0174(2) Uani 1 1 d . .
C21C C 0.25310(17) 0.29876(9) 0.34351(12) 0.0290(3) Uani 1 1 d . .
H21G H 0.2543 0.3232 0.2722 0.043 Uiso 1 1 calc R U
H21H H 0.2035 0.2442 0.3384 0.043 Uiso 1 1 calc R U
H21I H 0.3528 0.2909 0.3749 0.043 Uiso 1 1 calc R U
C14B C 0.61848(13) 0.56863(7) 0.08527(10) 0.0165(3) Uani 1 1 d . .
H14B H 0.5161 0.5696 0.0715 0.020 Uiso 1 1 calc R U
C15B C 0.70786(14) 0.57602(8) -0.00041(10) 0.0199(3) Uani 1 1 d . .
H15B H 0.6649 0.5810 -0.0714 0.024 Uiso 1 1 calc R U
C21A C 0.01345(14) 0.37552(9) 0.36720(12) 0.0282(3) Uani 1 1 d . .
H21A H 0.0150 0.4016 0.2968 0.042 Uiso 1 1 calc R U
H22B H -0.0351 0.4132 0.4142 0.042 Uiso 1 1 calc R U
H22C H -0.0391 0.3220 0.3603 0.042 Uiso 1 1 calc R U
C21B C 0.17180(14) 0.32088(8) 0.52884(10) 0.0208(3) Uani 1 1 d . .
H21D H 0.1229 0.2661 0.5245 0.031 Uiso 1 1 calc R U
H21E H 0.1207 0.3588 0.5741 0.031 Uiso 1 1 calc R U
H21F H 0.2719 0.3135 0.5595 0.031 Uiso 1 1 calc R U
C13 C 0.68241(13) 0.55978(7) 0.19132(9) 0.0140(2) Uani 1 1 d . .
C14 C 0.83625(13) 0.55710(7) 0.21022(10) 0.0163(3) Uani 1 1 d . .
H14 H 0.8798 0.5490 0.2806 0.020 Uiso 1 1 calc R U
C15 C 0.92487(13) 0.56645(8) 0.12492(10) 0.0195(3) Uani 1 1 d . .
H15 H 1.0273 0.5664 0.1385 0.023 Uiso 1 1 calc R U
C16 C 0.86086(14) 0.57590(8) 0.01995(10) 0.0202(3) Uani 1 1 d . .
H16 H 0.9202 0.5822 -0.0372 0.024 Uiso 1 1 calc R U
N19 N 0.25228(10) 0.44183(6) 0.42761(8) 0.0142(2) Uani 1 1 d . .
H19A H 0.2815 0.4583 0.4925 0.017 Uiso 1 1 calc R U

loop_
_atom_site_aniso_label
_atom_site_aniso_U_11
_atom_site_aniso_U_22
_atom_site_aniso_U_33
_atom_site_aniso_U_23
_atom_site_aniso_U_13
_atom_site_aniso_U_12
O18 0.0306(5) 0.0225(5) 0.0129(4) -0.0012(3) -0.0002(3) -0.0060(4)
N1 0.0141(5) 0.0143(5) 0.0126(5) 0.0031(4) 0.0034(4) 0.0007(4)
C2 0.0141(5) 0.0146(6) 0.0113(5) 0.0017(4) 0.0021(4) -0.0006(4)
C3 0.0131(5) 0.0145(6) 0.0142(6) 0.0003(4) 0.0023(4) -0.0006(4)
C8 0.0168(6) 0.0165(6) 0.0143(6) 0.0034(5) 0.0018(4) 0.0035(5)
C7 0.0216(6) 0.0164(6) 0.0249(7) 0.0038(5) 0.0047(5) -0.0019(5)
C6 0.0237(6) 0.0132(6) 0.0249(7) -0.0026(5) -0.0008(5) 0.0018(5)
C4 0.0198(6) 0.0173(6) 0.0147(6) 0.0000(5) 0.0015(5) 0.0002(5)
C5 0.0196(6) 0.0176(6) 0.0196(6) -0.0057(5) 0.0022(5) 0.0003(5)
C17 0.0139(5) 0.0141(6) 0.0141(6) -0.0006(4) 0.0028(4) 0.0015(4)
C9 0.0209(6) 0.0191(6) 0.0156(6) 0.0064(5) 0.0046(5) 0.0050(5)
C20 0.0174(6) 0.0125(6) 0.0196(6) 0.0000(5) 0.0008(5) -0.0028(5)
O10 0.0162(4) 0.0206(4) 0.0270(5) -0.0024(4) -0.0016(3) -0.0017(3)
C11 0.0148(5) 0.0114(5) 0.0132(5) -0.0017(4) -0.0004(4) -0.0019(4)
O12 0.0210(4) 0.0161(4) 0.0149(4) 0.0036(3) 0.0018(3) 0.0038(3)
C21C 0.0418(8) 0.0154(6) 0.0307(7) -0.0042(5) 0.0087(6) 0.0000(6)
C14B 0.0161(6) 0.0161(6) 0.0172(6) -0.0020(5) 0.0012(5) 0.0023(4)
C15B 0.0262(7) 0.0190(6) 0.0149(6) 0.0011(5) 0.0044(5) 0.0046(5)
C21A 0.0206(7) 0.0267(7) 0.0359(8) 0.0104(6) -0.0059(6) -0.0078(5)
C21B 0.0222(6) 0.0166(6) 0.0234(6) 0.0034(5) 0.0009(5) -0.0049(5)
C13 0.0170(6) 0.0090(5) 0.0164(6) -0.0011(4) 0.0040(4) 0.0006(4)
C14 0.0179(6) 0.0122(5) 0.0185(6) -0.0017(4) 0.0006(5) 0.0021(4)
C15 0.0153(6) 0.0137(6) 0.0305(7) -0.0033(5) 0.0072(5) 0.0006(4)
C16 0.0255(6) 0.0131(6) 0.0242(6) 0.0006(5) 0.0146(5) 0.0024(5)
N19 0.0168(5) 0.0134(5) 0.0126(5) -0.0005(4) 0.0011(4) -0.0024(4)

loop_
_atom_type_symbol
_atom_type_description
_atom_type_scat_dispersion_real
_atom_type_scat_dispersion_imag
_atom_type_scat_source
C C 0.0192 0.0096 'International Tables Vol C Tables 4.2.6.8 and 6.1.1.4'
H H 0.0000 0.0000 'International Tables Vol C Tables 4.2.6.8 and 6.1.1.4'
N N 0.0330 0.0189 'International Tables Vol C Tables 4.2.6.8 and 6.1.1.4'
O O 0.0517 0.0336 'International Tables Vol C Tables 4.2.6.8 and 6.1.1.4'

loop_
_geom_angle_atom_site_label_1
_geom_angle_atom_site_label_2
_geom_angle_atom_site_label_3
_geom_angle
C11 N1 C2 119.93(9)
C11 N1 C9 128.32(10)
C2 N1 C9 111.18(9)
N1 C2 C17 108.75(9)
N1 C2 C3 105.33(9)
C17 C2 C3 111.36(9)
N1 C2 H2 110.4
C17 C2 H2 110.4
C3 C2 H2 110.4
C2 C3 C4 111.89(9)
C2 C3 C8 106.05(9)
C4 C3 C8 100.93(9)
C2 C3 H3 112.4
C4 C3 H3 112.4
C8 C3 H3 112.4
C9 C8 C7 115.83(10)
C9 C8 C3 106.00(9)
C7 C8 C3 100.38(9)
C9 C8 H8 111.3
C7 C8 H8 111.3
C3 C8 H8 111.3
O10 C7 C6 101.82(10)
O10 C7 C8 102.00(9)
C6 C7 C8 105.92(10)
O10 C7 H7 115.1
C6 C7 H7 115.1
C8 C7 H7 115.1
C5 C6 C7 105.35(11)
C5 C6 H6 127.3
C7 C6 H6 127.3
O10 C4 C5 101.91(9)
O10 C4 C3 100.33(9)
C5 C4 C3 107.76(9)
O10 C4 H4 115.0
C5 C4 H4 115.0
C3 C4 H4 115.0
C6 C5 C4 105.87(11)
C6 C5 H5 127.1
C4 C5 H5 127.1
O18 C17 N19 125.22(11)
O18 C17 C2 120.16(10)
N19 C17 C2 114.59(10)
N1 C9 C8 105.00(9)
N1 C9 H9A 110.7
C8 C9 H9A 110.7
N1 C9 H9B 110.7
C8 C9 H9B 110.7
H9A C9 H9B 108.8
N19 C20 C21B 106.58(9)
N19 C20 C21A 109.64(10)
C21B C20 C21A 110.33(10)
N19 C20 C21C 109.46(10)
C21B C20 C21C 109.32(10)
C21A C20 C21C 111.39(11)
C4 O10 C7 95.62(8)
O12 C11 N1 120.90(10)
O12 C11 C13 119.69(10)
N1 C11 C13 119.40(10)
C20 C21C H21G 109.5
C20 C21C H21H 109.5
H21G C21C H21H 109.5
C20 C21C H21I 109.5
H21G C21C H21I 109.5
H21H C21C H21I 109.5
C13 C14B C15B 120.01(11)
C13 C14B H14B 120.0
C15B C14B H14B 120.0
C16 C15B C14B 120.18(11)
C16 C15B H15B 119.9
C14B C15B H15B 119.9
C20 C21A H21A 109.5
C20 C21A H22B 109.5
H21A C21A H22B 109.5
C20 C21A H22C 109.5
H21A C21A H22C 109.5
H22B C21A H22C 109.5
C20 C21B H21D 109.5
C20 C21B H21E 109.5
H21D C21B H21E 109.5
C20 C21B H21F 109.5
H21D C21B H21F 109.5
H21E C21B H21F 109.5
C14B C13 C14 119.18(11)
C14B C13 C11 122.76(10)
C14 C13 C11 117.88(10)
C15 C14 C13 120.58(11)
C15 C14 H14 119.7
C13 C14 H14 119.7
C16 C15 C14 119.95(11)
C16 C15 H15 120.0
C14 C15 H15 120.0
C15 C16 C15B 120.04(11)
C15 C16 H16 120.0
C15B C16 H16 120.0
C17 N19 C20 124.91(10)
C17 N19 H19A 117.5
C20 N19 H19A 117.5

loop_
_geom_bond_atom_site_label_1
_geom_bond_atom_site_label_2
_geom_bond_distance
O18 C17 1.2282(14)
N1 C11 1.3458(15)
N1 C2 1.4643(14)
N1 C9 1.4646(15)
C2 C17 1.5354(16)
C2 C3 1.5442(16)
C2 H2 0.9800
C3 C4 1.5517(16)
C3 C8 1.5602(15)
C3 H3 0.9800
C8 C9 1.5252(16)
C8 C7 1.5582(17)
C8 H8 0.9800
C7 O10 1.4432(15)
C7 C6 1.5185(17)
C7 H7 0.9800
C6 C5 1.3203(18)
C6 H6 0.9300
C4 O10 1.4421(14)
C4 C5 1.5191(17)
C4 H4 0.9800
C5 H5 0.9300
C17 N19 1.3394(15)
C9 H9A 0.9700
C9 H9B 0.9700
C20 N19 1.4807(15)
C20 C21B 1.5236(16)
C20 C21A 1.5243(17)
C20 C21C 1.5283(17)
C11 O12 1.2434(14)
C11 C13 1.5018(15)
C21C H21G 0.9600
C21C H21H 0.9600
C21C H21I 0.9600
C14B C13 1.3906(17)
C14B C15B 1.3940(17)
C14B H14B 0.9300
C15B C16 1.3893(18)
C15B H15B 0.9300
C21A H21A 0.9600
C21A H22B 0.9600
C21A H22C 0.9600
C21B H21D 0.9600
C21B H21E 0.9600
C21B H21F 0.9600
C13 C14 1.3959(17)
C14 C15 1.3886(17)
C14 H14 0.9300
C15 C16 1.3798(18)
C15 H15 0.9300
C16 H16 0.9300
N19 H19A 0.8600

loop_
_geom_torsion_atom_site_label_1
_geom_torsion_atom_site_label_2
_geom_torsion_atom_site_label_3
_geom_torsion_atom_site_label_4
_geom_torsion
C11 N1 C2 C17 -74.36(12)
C9 N1 C2 C17 97.74(11)
C11 N1 C2 C3 166.17(10)
C9 N1 C2 C3 -21.72(12)
N1 C2 C3 C4 -101.58(10)
C17 C2 C3 C4 140.71(10)
N1 C2 C3 C8 7.59(11)
C17 C2 C3 C8 -110.12(10)
C2 C3 C8 C9 7.95(12)
C4 C3 C8 C9 124.74(10)
C2 C3 C8 C7 -112.93(10)
C4 C3 C8 C7 3.86(11)
C9 C8 C7 O10 -80.60(11)
C3 C8 C7 O10 32.98(10)
C9 C8 C7 C6 173.23(10)
C3 C8 C7 C6 -73.19(11)
O10 C7 C6 C5 -33.29(12)
C8 C7 C6 C5 73.00(12)
C2 C3 C4 O10 72.82(11)
C8 C3 C4 O10 -39.59(10)
C2 C3 C4 C5 178.99(9)
C8 C3 C4 C5 66.59(11)
C7 C6 C5 C4 1.12(13)
O10 C4 C5 C6 31.39(12)
C3 C4 C5 C6 -73.67(12)
N1 C2 C17 O18 -35.60(14)
C3 C2 C17 O18 80.03(13)
N1 C2 C17 N19 146.13(10)
C3 C2 C17 N19 -98.24(11)
C11 N1 C9 C8 -161.82(11)
C2 N1 C9 C8 26.90(12)
C7 C8 C9 N1 89.82(12)
C3 C8 C9 N1 -20.48(12)
C5 C4 O10 C7 -49.73(10)
C3 C4 O10 C7 61.08(10)
C6 C7 O10 C4 50.49(10)
C8 C7 O10 C4 -58.84(10)
C2 N1 C11 O12 -9.09(16)
C9 N1 C11 O12 -179.69(11)
C2 N1 C11 C13 172.07(9)
C9 N1 C11 C13 1.46(17)
C13 C14B C15B C16 -1.00(18)
C15B C14B C13 C14 -0.98(17)
C15B C14B C13 C11 -175.94(11)
O12 C11 C13 C14B 135.97(12)
N1 C11 C13 C14B -45.18(16)
O12 C11 C13 C14 -39.06(15)
N1 C11 C13 C14 139.80(11)
C14B C13 C14 C15 2.47(17)
C11 C13 C14 C15 177.67(10)
C13 C14 C15 C16 -1.97(18)
C14 C15 C16 C15B -0.03(18)
C14B C15B C16 C15 1.51(18)
O18 C17 N19 C20 3.73(18)
C2 C17 N19 C20 -178.10(10)
C21B C20 N19 C17 176.03(10)
C21A C20 N19 C17 -64.56(14)
C21C C20 N19 C17 57.90(14)
